data_7129200
loop_
_publ_author_name
'Ji, Kai'
'Lu, Ka'
'Huang, Jie'
'Li, Zi-Hao'
'Ding, Tong-Mei'
'Chen, Zhi-Min'

_publ_section_title
;
 Br\/onsted Acid-Catalyzed Solvent-Controlled Regioselective
 Hydrothiolation and Diastereoselective Cascade Cyclization of Dienes
;
_journal_name_full 'Chemical Communications'
_journal_paper_doi 10.1039/D1CC05383C
_journal_year 2021
_chemical_formula_moiety 'C18 H20 S'
_chemical_formula_sum 'C18 H20 S'
_chemical_formula_weight 268.40
_space_group_crystal_system monoclinic
_space_group_IT_number 15
_space_group_name_Hall '-C 2yc'
_space_group_name_H-M_alt 'C 1 2/c 1'
_atom_sites_solution_hydrogens geom
_atom_sites_solution_primary direct
_audit_creation_date 2021-05-07
_audit_creation_method
;
Olex2 1.3-ac4
(compiled 2019.04.23 svn.r3594 for Rigaku Oxford Diffraction, GUI svn.r5739)
;
_audit_update_record
;
2021-08-10 deposited with the CCDC.	2021-11-03 downloaded from the CCDC.
;
_cell_angle_alpha 90
_cell_angle_beta 108.856(2)
_cell_angle_gamma 90
_cell_formula_units_Z 8
_cell_length_a 29.0653(6)
_cell_length_b 5.67134(10)
_cell_length_c 19.4203(4)
_cell_measurement_reflns_used 5070
_cell_measurement_temperature 293(2)
_cell_measurement_theta_max 74.3310
_cell_measurement_theta_min 3.2460
_cell_volume 3029.43(11)
_computing_cell_refinement 'CrysAlisPro 1.171.40.84a (Rigaku OD, 2020)'
_computing_data_collection 'CrysAlisPro 1.171.40.84a (Rigaku OD, 2020)'
_computing_data_reduction 'CrysAlisPro 1.171.40.84a (Rigaku OD, 2020)'
_computing_molecular_graphics 'Olex2 (Dolomanov et al., 2009)'
_computing_publication_material 'Olex2 (Dolomanov et al., 2009)'
_computing_structure_refinement 'ShelXL (Sheldrick, 2015)'
_computing_structure_solution 'ShelXS (Sheldrick, 2008)'
_diffrn_ambient_temperature 293(2)
_diffrn_detector 'Hybrid Pixel Array Detector'
_diffrn_detector_area_resol_mean 10.0000
_diffrn_detector_type HyPix
_diffrn_measured_fraction_theta_full 1.000
_diffrn_measured_fraction_theta_max 0.947
_diffrn_measurement_details
;
List of Runs (angles in degrees, time in seconds):

  # Type    Start    End  Width  t~exp~   \w     \q     \k     \f   Frames
#--------------------------------------------------------------------------
  1  \w    -23.00  27.00   0.50    0.05    --  -48.70  19.00  30.00  100
  2  \w    -55.00  24.00   0.50    0.05    --  -48.70  82.00 -71.00  158
  3  \w    -59.00 -29.00   0.50    0.10    -- -101.00  61.00 -60.00   60
  4  \w    -75.00 -45.00   0.50    0.10    -- -101.00  82.00 -71.00   60
  5  \w   -120.00 -88.00   0.50    0.10    -- -101.00 -45.00-150.00   64
  6  \w   -118.00 -74.00   0.50    0.05    --  -48.70-125.00-120.00   88
  7  \w   -120.00 -95.00   0.50    0.05    --  -48.70-125.00 -60.00   50
  8  \w   -120.00 -84.00   0.50    0.05    --  -48.70-125.00 -90.00   72
  9  \w   -160.00 -97.00   0.50    0.10    -- -101.00 -45.00-120.00  126
 10  \w   -173.00 -97.00   0.50    0.10    -- -101.00 -61.00-150.00  152
 11  \w    -22.00  71.00   0.50    0.05    --   48.70 -82.00 166.00  186
 12  \w     44.00 123.00   0.50    0.10    --  103.25 -82.00 166.00  158
 13  \w    139.00 177.00   0.50    0.10    --  103.25  15.00  30.00   76
 14  \w    129.00 178.00   0.50    0.10    --  103.25  30.00  60.00   98
 15  \w     89.00 167.00   0.50    0.10    --  103.25  82.00 -71.00  156
 16  \w     93.00 124.00   0.50    0.10    --  103.25  15.00  30.00   62
 17  \w     91.00 116.00   0.50    0.10    --  103.25  30.00  60.00   50
 18  \w     69.00  96.00   0.50    0.10    --  103.25 -94.00 -30.00   54
 19  \w     32.00  57.00   0.50    0.10    --  103.25 -61.00 -30.00   50
 20  \w   -159.00-129.00   0.50    0.10    -- -101.00 -82.00 166.00   60
;
_diffrn_measurement_device 'four-circle diffractometer'
_diffrn_measurement_device_type 'XtaLAB Synergy R, HyPix'
_diffrn_measurement_method '\w scans'
_diffrn_orient_matrix_type 'CrysAlisPro convention (1999,Acta A55,543-557)'
_diffrn_orient_matrix_UB_11 0.0362910000
_diffrn_orient_matrix_UB_12 0.1590057000
_diffrn_orient_matrix_UB_13 0.0562466000
_diffrn_orient_matrix_UB_21 -0.0001946000
_diffrn_orient_matrix_UB_22 0.1744451000
_diffrn_orient_matrix_UB_23 -0.0608670000
_diffrn_orient_matrix_UB_31 -0.0426718000
_diffrn_orient_matrix_UB_32 0.1344341000
_diffrn_orient_matrix_UB_33 0.0125383000
_diffrn_radiation_monochromator mirror
_diffrn_radiation_probe x-ray
_diffrn_radiation_type 'Cu K\a'
_diffrn_radiation_wavelength 1.54184
_diffrn_reflns_av_R_equivalents 0.0184
_diffrn_reflns_av_unetI/netI 0.0182
_diffrn_reflns_Laue_measured_fraction_full 1.000
_diffrn_reflns_Laue_measured_fraction_max 0.947
_diffrn_reflns_limit_h_max 32
_diffrn_reflns_limit_h_min -36
_diffrn_reflns_limit_k_max 6
_diffrn_reflns_limit_k_min -6
_diffrn_reflns_limit_l_max 24
_diffrn_reflns_limit_l_min -24
_diffrn_reflns_number 9077
_diffrn_reflns_point_group_measured_fraction_full 1.000
_diffrn_reflns_point_group_measured_fraction_max 0.947
_diffrn_reflns_theta_full 67.684
_diffrn_reflns_theta_max 74.958
_diffrn_reflns_theta_min 3.213
_diffrn_source 'Rotating-anode X-ray tube'
_diffrn_source_target Mo
_diffrn_source_type 'PhotonJet R (Cu) X-ray Source'
_exptl_absorpt_coefficient_mu 1.743
_exptl_absorpt_correction_T_max 1.00000
_exptl_absorpt_correction_T_min 0.88948
_exptl_absorpt_correction_type multi-scan
_exptl_absorpt_process_details
;
CrysAlisPro 1.171.40.84a (Rigaku Oxford Diffraction, 2020)
Empirical absorption correction using spherical harmonics,
implemented in SCALE3 ABSPACK scaling algorithm.
;
_exptl_crystal_colour colourless
_exptl_crystal_colour_primary colourless
_exptl_crystal_density_diffrn 1.177
_exptl_crystal_description block
_exptl_crystal_F_000 1152
_exptl_crystal_size_max 0.1
_exptl_crystal_size_mid 0.05
_exptl_crystal_size_min 0.02
_refine_diff_density_max 0.201
_refine_diff_density_min -0.267
_refine_diff_density_rms 0.035
_refine_ls_extinction_method none
_refine_ls_goodness_of_fit_ref 1.071
_refine_ls_hydrogen_treatment constr
_refine_ls_matrix_type full
_refine_ls_number_parameters 175
_refine_ls_number_reflns 2955
_refine_ls_number_restraints 0
_refine_ls_restrained_S_all 1.071
_refine_ls_R_factor_all 0.0451
_refine_ls_R_factor_gt 0.0392
_refine_ls_shift/su_max 0.000
_refine_ls_shift/su_mean 0.000
_refine_ls_structure_factor_coef Fsqd
_refine_ls_weighting_details 'w=1/[\s^2^(Fo^2^)+(0.0635P)^2^+1.0192P] where P=(Fo^2^+2Fc^2^)/3'
_refine_ls_weighting_scheme calc
_refine_ls_wR_factor_gt 0.1119
_refine_ls_wR_factor_ref 0.1176
_reflns_Friedel_coverage 0.000
_reflns_number_gt 2515
_reflns_number_total 2955
_reflns_threshold_expression 'I > 2\s(I)'
_cod_data_source_file d1cc05383c2.cif
_cod_data_source_block chenzmjkw-175p
_cod_database_code 7129200
_shelx_shelxl_version_number 2018/3
_chemical_oxdiff_formula 'C H S'
_shelx_space_group_comment
;
The symmetry employed for this shelxl refinement is uniquely defined
by the following loop, which should always be used as a source of
symmetry information in preference to the above space-group names.
They are only intended as comments.
;
_shelx_estimated_absorpt_t_max 0.966
_shelx_estimated_absorpt_t_min 0.845
_diffrn_oxdiff_digest_frames
;
018f45d191cb2cab0e03bc33a8992db7de018800f5f
;
_reflns_odcompleteness_completeness 100.00
_reflns_odcompleteness_iscentric 1
_reflns_odcompleteness_theta 66.97
_olex2_refinement_description
;
1. Fixed Uiso
 At 1.2 times of:
  All C(H) groups, All C(H,H) groups
 At 1.5 times of:
  All C(H,H,H) groups
2.a Ternary CH refined with riding coordinates:
 C1(H1), C3(H3)
2.b Secondary CH2 refined with riding coordinates:
 C2(H2A,H2B)
2.c Aromatic/amide H refined with riding coordinates:
 C7(H7), C8(H8), C9(H9), C10(H10), C11(H11), C12(H12), C14(H14)
2.d Idealised Me refined as rotating group:
 C16(H16A,H16B,H16C), C17(H17A,H17B,H17C), C18(H18A,H18B,H18C)
;
_olex2_submission_special_instructions 'No special instructions were received'
_oxdiff_exptl_absorpt_empirical_details
;
Empirical correction (ABSPACK) includes:
- Absorption correction using spherical harmonics
- Frame scaling
;
_oxdiff_exptl_absorpt_empirical_full_max 1.607
_oxdiff_exptl_absorpt_empirical_full_min 0.833

loop_
_space_group_symop_operation_xyz
'x, y, z'
'-x, y, -z+1/2'
'x+1/2, y+1/2, z'
'-x+1/2, y+1/2, -z+1/2'
'-x, -y, -z'
'x, -y, z-1/2'
'-x+1/2, -y+1/2, -z'
'x+1/2, -y+1/2, z-1/2'

loop_
_atom_site_label
_atom_site_type_symbol
_atom_site_fract_x
_atom_site_fract_y
_atom_site_fract_z
_atom_site_U_iso_or_equiv
_atom_site_adp_type
_atom_site_occupancy
_atom_site_site_symmetry_order
_atom_site_calc_flag
_atom_site_refinement_flags_posn
_atom_site_refinement_flags_adp
_atom_site_refinement_flags_occupancy
_atom_site_disorder_assembly
_atom_site_disorder_group
S1 S 0.12047(2) 0.55886(8) 0.21085(2) 0.06402(17) Uani 1 1 d . . . . .
C1 C 0.07788(6) 0.3165(3) 0.19212(8) 0.0628(4) Uani 1 1 d . . . . .
H1 H 0.091119 0.183725 0.172229 0.075 Uiso 1 1 calc R . . . .
C2 C 0.07049(6) 0.2429(4) 0.26243(9) 0.0683(5) Uani 1 1 d . . . . .
H2A H 0.044341 0.128262 0.251298 0.082 Uiso 1 1 calc R . . . .
H2B H 0.059986 0.379699 0.283366 0.082 Uiso 1 1 calc R . . . .
C3 C 0.11502(6) 0.1365(3) 0.32007(8) 0.0528(4) Uani 1 1 d . . . . .
H3 H 0.117444 -0.027785 0.305947 0.063 Uiso 1 1 calc R . . . .
C4 C 0.16366(5) 0.2530(3) 0.32734(7) 0.0483(3) Uani 1 1 d . . . . .
C5 C 0.16868(5) 0.4404(3) 0.28345(8) 0.0497(3) Uani 1 1 d . . . . .
C6 C 0.10278(5) 0.1306(3) 0.39069(8) 0.0504(3) Uani 1 1 d . . . . .
C7 C 0.11449(6) 0.3146(3) 0.43990(8) 0.0552(4) Uani 1 1 d . . . . .
H7 H 0.131717 0.443203 0.431254 0.066 Uiso 1 1 calc R . . . .
C8 C 0.10082(7) 0.3099(3) 0.50221(9) 0.0659(5) Uani 1 1 d . . . . .
H8 H 0.109314 0.434073 0.535183 0.079 Uiso 1 1 calc R . . . .
C9 C 0.07483(7) 0.1228(4) 0.51530(10) 0.0732(5) Uani 1 1 d . . . . .
H9 H 0.065509 0.120349 0.556817 0.088 Uiso 1 1 calc R . . . .
C10 C 0.06275(7) -0.0602(4) 0.46679(12) 0.0753(5) Uani 1 1 d . . . . .
H10 H 0.045184 -0.187455 0.475457 0.090 Uiso 1 1 calc R . . . .
C11 C 0.07657(7) -0.0569(3) 0.40476(11) 0.0653(4) Uani 1 1 d . . . . .
H11 H 0.068131 -0.182222 0.372195 0.078 Uiso 1 1 calc R . . . .
C12 C 0.21374(6) 0.5453(3) 0.29328(9) 0.0585(4) Uani 1 1 d . . . . .
H12 H 0.215921 0.670186 0.263453 0.070 Uiso 1 1 calc R . . . .
C13 C 0.25508(6) 0.4679(3) 0.34626(9) 0.0611(4) Uani 1 1 d . . . . .
C14 C 0.25071(6) 0.2743(3) 0.38694(9) 0.0603(4) Uani 1 1 d . . . . .
H14 H 0.278564 0.214548 0.421204 0.072 Uiso 1 1 calc R . . . .
C15 C 0.20643(5) 0.1653(3) 0.37879(8) 0.0534(4) Uani 1 1 d . . . . .
C16 C 0.03095(7) 0.4007(5) 0.13589(10) 0.0890(7) Uani 1 1 d . . . . .
H16A H 0.017687 0.529040 0.155668 0.134 Uiso 1 1 calc GR . . . .
H16B H 0.007965 0.273422 0.123501 0.134 Uiso 1 1 calc GR . . . .
H16C H 0.037620 0.452806 0.093035 0.134 Uiso 1 1 calc GR . . . .
C17 C 0.20635(7) -0.0474(3) 0.42550(10) 0.0685(5) Uani 1 1 d . . . . .
H17A H 0.194141 -0.003336 0.464071 0.103 Uiso 1 1 calc GR . . . .
H17B H 0.238902 -0.106456 0.445843 0.103 Uiso 1 1 calc GR . . . .
H17C H 0.185966 -0.167754 0.396267 0.103 Uiso 1 1 calc GR . . . .
C18 C 0.30347(7) 0.5866(4) 0.35825(13) 0.0850(6) Uani 1 1 d . . . . .
H18A H 0.300528 0.700013 0.320364 0.127 Uiso 1 1 calc GR . . . .
H18B H 0.327314 0.470444 0.357454 0.127 Uiso 1 1 calc GR . . . .
H18C H 0.313358 0.664933 0.404552 0.127 Uiso 1 1 calc GR . . . .

loop_
_atom_site_aniso_label
_atom_site_aniso_U_11
_atom_site_aniso_U_22
_atom_site_aniso_U_33
_atom_site_aniso_U_23
_atom_site_aniso_U_13
_atom_site_aniso_U_12
S1 0.0585(3) 0.0683(3) 0.0560(3) 0.00661(18) 0.00570(18) -0.00051(18)
C1 0.0536(9) 0.0843(12) 0.0489(8) -0.0099(8) 0.0142(7) -0.0078(8)
C2 0.0507(9) 0.0986(13) 0.0549(9) -0.0024(9) 0.0160(7) -0.0087(9)
C3 0.0556(8) 0.0540(8) 0.0518(8) -0.0079(7) 0.0213(7) -0.0039(7)
C4 0.0500(8) 0.0530(8) 0.0443(7) -0.0069(6) 0.0187(6) 0.0018(6)
C5 0.0487(8) 0.0574(9) 0.0436(7) -0.0045(6) 0.0155(6) 0.0007(6)
C6 0.0504(8) 0.0499(8) 0.0524(8) 0.0028(6) 0.0186(6) 0.0036(6)
C7 0.0590(9) 0.0560(9) 0.0536(8) -0.0001(7) 0.0222(7) 0.0008(7)
C8 0.0697(10) 0.0786(12) 0.0514(8) -0.0016(8) 0.0222(8) 0.0117(9)
C9 0.0727(11) 0.0947(14) 0.0608(10) 0.0206(10) 0.0334(9) 0.0176(10)
C10 0.0748(12) 0.0749(12) 0.0852(13) 0.0238(10) 0.0383(10) 0.0007(9)
C11 0.0680(10) 0.0561(10) 0.0760(11) 0.0027(8) 0.0292(9) -0.0041(8)
C12 0.0553(9) 0.0699(10) 0.0513(8) 0.0025(7) 0.0185(7) -0.0056(8)
C13 0.0482(8) 0.0809(11) 0.0552(9) -0.0045(8) 0.0179(7) -0.0024(8)
C14 0.0500(8) 0.0755(11) 0.0539(8) 0.0003(8) 0.0146(7) 0.0100(8)
C15 0.0549(8) 0.0581(9) 0.0489(8) -0.0013(7) 0.0190(6) 0.0077(7)
C16 0.0586(10) 0.142(2) 0.0568(10) 0.0099(12) 0.0047(8) -0.0117(12)
C17 0.0735(11) 0.0666(11) 0.0657(10) 0.0106(8) 0.0230(9) 0.0163(9)
C18 0.0517(10) 0.1162(18) 0.0847(13) 0.0048(12) 0.0188(9) -0.0120(10)

loop_
_atom_type_symbol
_atom_type_description
_atom_type_scat_dispersion_real
_atom_type_scat_dispersion_imag
_atom_type_scat_source
C C 0.0181 0.0091 'International Tables Vol C Tables 4.2.6.8 and 6.1.1.4'
H H 0.0000 0.0000 'International Tables Vol C Tables 4.2.6.8 and 6.1.1.4'
S S 0.3331 0.5567 'International Tables Vol C Tables 4.2.6.8 and 6.1.1.4'

loop_
_geom_angle_atom_site_label_1
_geom_angle_atom_site_label_2
_geom_angle_atom_site_label_3
_geom_angle
_geom_angle_site_symmetry_1
_geom_angle_site_symmetry_3
_geom_angle_publ_flag
C5 S1 C1 100.74(8) . . ?
S1 C1 H1 109.5 . . ?
C2 C1 S1 108.49(12) . . ?
C2 C1 H1 109.5 . . ?
C2 C1 C16 112.31(15) . . ?
C16 C1 S1 107.60(15) . . ?
C16 C1 H1 109.5 . . ?
C1 C2 H2A 108.3 . . ?
C1 C2 H2B 108.3 . . ?
C1 C2 C3 115.85(14) . . ?
H2A C2 H2B 107.4 . . ?
C3 C2 H2A 108.3 . . ?
C3 C2 H2B 108.3 . . ?
C2 C3 H3 106.8 . . ?
C4 C3 C2 115.78(14) . . ?
C4 C3 H3 106.8 . . ?
C6 C3 C2 106.13(12) . . ?
C6 C3 H3 106.8 . . ?
C6 C3 C4 113.89(12) . . ?
C5 C4 C3 123.29(13) . . ?
C5 C4 C15 117.25(14) . . ?
C15 C4 C3 119.42(14) . . ?
C4 C5 S1 124.23(11) . . ?
C12 C5 S1 114.48(12) . . ?
C12 C5 C4 121.27(14) . . ?
C7 C6 C3 121.93(14) . . ?
C7 C6 C11 118.14(15) . . ?
C11 C6 C3 119.82(15) . . ?
C6 C7 H7 119.6 . . ?
C6 C7 C8 120.77(16) . . ?
C8 C7 H7 119.6 . . ?
C7 C8 H8 119.8 . . ?
C9 C8 C7 120.33(17) . . ?
C9 C8 H8 119.8 . . ?
C8 C9 H9 120.2 . . ?
C10 C9 C8 119.52(16) . . ?
C10 C9 H9 120.2 . . ?
C9 C10 H10 119.8 . . ?
C9 C10 C11 120.34(17) . . ?
C11 C10 H10 119.8 . . ?
C6 C11 C10 120.90(17) . . ?
C6 C11 H11 119.6 . . ?
C10 C11 H11 119.6 . . ?
C5 C12 H12 119.3 . . ?
C13 C12 C5 121.36(16) . . ?
C13 C12 H12 119.3 . . ?
C12 C13 C14 117.47(15) . . ?
C12 C13 C18 121.20(18) . . ?
C14 C13 C18 121.32(17) . . ?
C13 C14 H14 118.6 . . ?
C13 C14 C15 122.74(15) . . ?
C15 C14 H14 118.6 . . ?
C4 C15 C17 122.37(15) . . ?
C14 C15 C4 119.71(15) . . ?
C14 C15 C17 117.91(15) . . ?
C1 C16 H16A 109.5 . . ?
C1 C16 H16B 109.5 . . ?
C1 C16 H16C 109.5 . . ?
H16A C16 H16B 109.5 . . ?
H16A C16 H16C 109.5 . . ?
H16B C16 H16C 109.5 . . ?
C15 C17 H17A 109.5 . . ?
C15 C17 H17B 109.5 . . ?
C15 C17 H17C 109.5 . . ?
H17A C17 H17B 109.5 . . ?
H17A C17 H17C 109.5 . . ?
H17B C17 H17C 109.5 . . ?
C13 C18 H18A 109.5 . . ?
C13 C18 H18B 109.5 . . ?
C13 C18 H18C 109.5 . . ?
H18A C18 H18B 109.5 . . ?
H18A C18 H18C 109.5 . . ?
H18B C18 H18C 109.5 . . ?

loop_
_geom_bond_atom_site_label_1
_geom_bond_atom_site_label_2
_geom_bond_distance
_geom_bond_site_symmetry_2
_geom_bond_publ_flag
S1 C1 1.8064(18) . ?
S1 C5 1.7681(15) . ?
C1 H1 0.9800 . ?
C1 C2 1.508(2) . ?
C1 C16 1.523(2) . ?
C2 H2A 0.9700 . ?
C2 H2B 0.9700 . ?
C2 C3 1.535(2) . ?
C3 H3 0.9800 . ?
C3 C4 1.525(2) . ?
C3 C6 1.525(2) . ?
C4 C5 1.399(2) . ?
C4 C15 1.410(2) . ?
C5 C12 1.394(2) . ?
C6 C7 1.381(2) . ?
C6 C11 1.386(2) . ?
C7 H7 0.9300 . ?
C7 C8 1.391(2) . ?
C8 H8 0.9300 . ?
C8 C9 1.373(3) . ?
C9 H9 0.9300 . ?
C9 C10 1.369(3) . ?
C10 H10 0.9300 . ?
C10 C11 1.388(3) . ?
C11 H11 0.9300 . ?
C12 H12 0.9300 . ?
C12 C13 1.377(2) . ?
C13 C14 1.382(3) . ?
C13 C18 1.508(2) . ?
C14 H14 0.9300 . ?
C14 C15 1.390(2) . ?
C15 C17 1.510(2) . ?
C16 H16A 0.9600 . ?
C16 H16B 0.9600 . ?
C16 H16C 0.9600 . ?
C17 H17A 0.9600 . ?
C17 H17B 0.9600 . ?
C17 H17C 0.9600 . ?
C18 H18A 0.9600 . ?
C18 H18B 0.9600 . ?
C18 H18C 0.9600 . ?

loop_
_geom_torsion_atom_site_label_1
_geom_torsion_atom_site_label_2
_geom_torsion_atom_site_label_3
_geom_torsion_atom_site_label_4
_geom_torsion
_geom_torsion_site_symmetry_1
_geom_torsion_site_symmetry_2
_geom_torsion_site_symmetry_3
_geom_torsion_site_symmetry_4
_geom_torsion_publ_flag
S1 C1 C2 C3 -66.0(2) . . . . ?
S1 C5 C12 C13 -178.11(13) . . . . ?
C1 S1 C5 C4 -20.73(14) . . . . ?
C1 S1 C5 C12 157.71(12) . . . . ?
C1 C2 C3 C4 39.6(2) . . . . ?
C1 C2 C3 C6 167.01(16) . . . . ?
C2 C3 C4 C5 -2.0(2) . . . . ?
C2 C3 C4 C15 -179.70(14) . . . . ?
C2 C3 C6 C7 -91.52(18) . . . . ?
C2 C3 C6 C11 84.47(19) . . . . ?
C3 C4 C5 S1 -3.3(2) . . . . ?
C3 C4 C5 C12 178.37(14) . . . . ?
C3 C4 C15 C14 -178.42(13) . . . . ?
C3 C4 C15 C17 2.5(2) . . . . ?
C3 C6 C7 C8 176.84(14) . . . . ?
C3 C6 C11 C10 -176.53(16) . . . . ?
C4 C3 C6 C7 37.0(2) . . . . ?
C4 C3 C6 C11 -146.97(15) . . . . ?
C4 C5 C12 C13 0.4(2) . . . . ?
C5 S1 C1 C2 51.65(14) . . . . ?
C5 S1 C1 C16 173.39(13) . . . . ?
C5 C4 C15 C14 3.7(2) . . . . ?
C5 C4 C15 C17 -175.40(14) . . . . ?
C5 C12 C13 C14 3.2(3) . . . . ?
C5 C12 C13 C18 -178.11(17) . . . . ?
C6 C3 C4 C5 -125.44(15) . . . . ?
C6 C3 C4 C15 56.84(19) . . . . ?
C6 C7 C8 C9 -0.8(3) . . . . ?
C7 C6 C11 C10 -0.4(3) . . . . ?
C7 C8 C9 C10 0.5(3) . . . . ?
C8 C9 C10 C11 -0.1(3) . . . . ?
C9 C10 C11 C6 0.0(3) . . . . ?
C11 C6 C7 C8 0.8(2) . . . . ?
C12 C13 C14 C15 -3.3(3) . . . . ?
C13 C14 C15 C4 -0.2(2) . . . . ?
C13 C14 C15 C17 179.00(16) . . . . ?
C15 C4 C5 S1 174.49(11) . . . . ?
C15 C4 C5 C12 -3.9(2) . . . . ?
C16 C1 C2 C3 175.21(17) . . . . ?
C18 C13 C14 C15 177.98(17) . . . . ?
